data_2211288
loop_
_publ_author_name
'Yong Fang'
'Cui-Ying Huang'
'Zai-Ming Zhu'
'Xiao-Li Yu'
'Wan-Sheng You'

_publ_section_title
;
 Dichlorobis{2-[(triphenylmethyl)amino]pyridyl}cobalt(II)
;
_journal_coeditor_code BI2085
_journal_issue 12
_journal_name_full 'Acta Crystallographica Section E'
_journal_page_first m3347
_journal_page_last m3348
_journal_paper_doi 10.1107/S1600536806045764
_journal_volume 62
_journal_year 2006
_chemical_formula_iupac '[Co Cl2 (C24 H20 N2)2]'
_chemical_formula_moiety 'C48 H40 Cl2 Co N4'
_chemical_formula_sum 'C48 H40 Cl2 Co N4'
_chemical_formula_weight 802.67
_chemical_name_systematic
;
Dichlorobis{2-[(triphenylmethyl)imino]pyridyl}cobalt(II)
;
_space_group_IT_number 14
_symmetry_cell_setting monoclinic
_symmetry_space_group_name_Hall '-P 2yn'
_symmetry_space_group_name_H-M 'P 1 21/n 1'
_atom_sites_solution_hydrogens geom
_atom_sites_solution_primary direct
_atom_sites_solution_secondary difmap
_audit_creation_method SHELXL-97
_cell_angle_alpha 90.00
_cell_angle_beta 97.36(3)
_cell_angle_gamma 90.00
_cell_formula_units_Z 4
_cell_length_a 9.920(2)
_cell_length_b 22.620(5)
_cell_length_c 17.460(4)
_cell_measurement_reflns_used 19035
_cell_measurement_temperature 150(2)
_cell_measurement_theta_max 30.03
_cell_measurement_theta_min 1.00
_cell_volume 3885.6(15)
_computing_cell_refinement 'SAINT (Bruker, 2005)'
_computing_data_collection 'APEX2 (Bruker, 2005)'
_computing_data_reduction SAINT
_computing_molecular_graphics 'SHELXTL (Bruker, 1997)'
_computing_publication_material SHELXTL
_computing_structure_refinement 'SHELXL97 (Sheldrick, 1997)'
_computing_structure_solution 'SHELXS97 (Sheldrick, 1997)'
_diffrn_ambient_temperature 150(2)
_diffrn_measured_fraction_theta_full 0.998
_diffrn_measured_fraction_theta_max 0.998
_diffrn_measurement_device_type 'Bruker APEXII CCD'
_diffrn_measurement_method \w
_diffrn_radiation_monochromator graphite
_diffrn_radiation_source 'fine-focus sealed tube'
_diffrn_radiation_type MoK\a
_diffrn_radiation_wavelength 0.71073
_diffrn_reflns_av_R_equivalents 0.0809
_diffrn_reflns_av_sigmaI/netI 0.0543
_diffrn_reflns_limit_h_max 11
_diffrn_reflns_limit_h_min -11
_diffrn_reflns_limit_k_max 26
_diffrn_reflns_limit_k_min -26
_diffrn_reflns_limit_l_max 20
_diffrn_reflns_limit_l_min -20
_diffrn_reflns_number 25600
_diffrn_reflns_theta_full 25.00
_diffrn_reflns_theta_max 25.00
_diffrn_reflns_theta_min 2.74
_diffrn_standards_number 0
_exptl_absorpt_coefficient_mu 0.620
_exptl_absorpt_correction_T_max 0.836
_exptl_absorpt_correction_T_min 0.812
_exptl_absorpt_correction_type multi-scan
_exptl_absorpt_process_details '(SADABS; Sheldrick, 2003)'
_exptl_crystal_colour blue
_exptl_crystal_density_diffrn 1.372
_exptl_crystal_density_method 'not measured'
_exptl_crystal_description block
_exptl_crystal_F_000 1668
_exptl_crystal_size_max 0.35
_exptl_crystal_size_mid 0.34
_exptl_crystal_size_min 0.30
_refine_diff_density_max 0.691
_refine_diff_density_min -0.517
_refine_ls_extinction_method none
_refine_ls_goodness_of_fit_ref 1.020
_refine_ls_hydrogen_treatment constr
_refine_ls_matrix_type full
_refine_ls_number_parameters 496
_refine_ls_number_reflns 6823
_refine_ls_number_restraints 0
_refine_ls_restrained_S_all 1.020
_refine_ls_R_factor_all 0.0556
_refine_ls_R_factor_gt 0.0386
_refine_ls_shift/su_max 0.001
_refine_ls_shift/su_mean 0.000
_refine_ls_structure_factor_coef Fsqd
_refine_ls_weighting_details 'calc w=1/[\s^2^(Fo^2^)+(0.039P)^2^+2.5598P] where P = (Fo^2^+2Fc^2^)/3'
_refine_ls_weighting_scheme calc
_refine_ls_wR_factor_gt 0.0872
_refine_ls_wR_factor_ref 0.0975
_reflns_number_gt 5433
_reflns_number_total 6823
_reflns_threshold_expression I>2\s(I)
_cod_data_source_file bi2085.cif
_cod_data_source_block I
_cod_original_sg_symbol_H-M 'P 21/n'
_cod_database_code 2211288
_cod_database_fobs_code 2211288

loop_
_symmetry_equiv_pos_as_xyz
'x, y, z'
'-x+1/2, y+1/2, -z+1/2'
'-x, -y, -z'
'x-1/2, -y-1/2, z-1/2'

loop_
_atom_site_type_symbol
_atom_site_label
_atom_site_fract_x
_atom_site_fract_y
_atom_site_fract_z
_atom_site_U_iso_or_equiv
_atom_site_adp_type
_atom_site_calc_flag
_atom_site_refinement_flags
_atom_site_occupancy
Co Co1 0.70721(3) 0.186000(14) 0.673481(17) 0.02327(10) Uani d . 1
Cl Cl1 0.68790(6) 0.10025(3) 0.60866(3) 0.02932(15) Uani d . 1
Cl Cl2 0.88192(7) 0.24252(3) 0.64883(4) 0.03773(17) Uani d . 1
N N1 0.52808(19) 0.23246(9) 0.65478(10) 0.0236(4) Uani d . 1
N N2 0.62268(18) 0.31205(8) 0.72491(10) 0.0222(4) Uani d . 1
H H2A 0.7005 0.2963 0.7165 0.027 Uiso calc R 1
N N3 0.72435(18) 0.16938(8) 0.78980(10) 0.0218(4) Uani d . 1
N N4 0.53460(18) 0.10888(9) 0.77534(10) 0.0231(4) Uani d . 1
H H4A 0.5501 0.1059 0.7270 0.028 Uiso calc R 1
C C1 0.5085(2) 0.28445(10) 0.69112(12) 0.0225(5) Uani d . 1
C C2 0.3755(2) 0.30661(11) 0.69188(13) 0.0244(5) Uani d . 1
H H2B 0.3612 0.3419 0.7193 0.029 Uiso calc R 1
C C3 0.2672(2) 0.27700(11) 0.65295(13) 0.0275(5) Uani d . 1
H H3A 0.1775 0.2916 0.6536 0.033 Uiso calc R 1
C C4 0.2887(2) 0.22557(11) 0.61244(13) 0.0302(6) Uani d . 1
H H4B 0.2151 0.2053 0.5837 0.036 Uiso calc R 1
C C5 0.4189(2) 0.20507(11) 0.61526(13) 0.0279(5) Uani d . 1
H H5A 0.4337 0.1697 0.5881 0.033 Uiso calc R 1
C C6 0.6313(2) 0.36542(10) 0.77415(12) 0.0209(5) Uani d . 1
C C7 0.5425(2) 0.35682(10) 0.83968(12) 0.0214(5) Uani d . 1
C C8 0.4647(2) 0.40136(11) 0.86690(13) 0.0237(5) Uani d . 1
H H8A 0.4523 0.4377 0.8397 0.028 Uiso calc R 1
C C9 0.4050(2) 0.39288(11) 0.93402(13) 0.0263(5) Uani d . 1
H H9A 0.3535 0.4239 0.9528 0.032 Uiso calc R 1
C C10 0.4195(2) 0.34000(11) 0.97362(13) 0.0267(5) Uani d . 1
H H10A 0.3794 0.3347 1.0197 0.032 Uiso calc R 1
C C11 0.4934(2) 0.29468(11) 0.94530(13) 0.0280(5) Uani d . 1
H H11A 0.5022 0.2578 0.9715 0.034 Uiso calc R 1
C C12 0.5542(2) 0.30301(11) 0.87923(13) 0.0251(5) Uani d . 1
H H12A 0.6047 0.2717 0.8604 0.030 Uiso calc R 1
C C13 0.5995(2) 0.42206(11) 0.72563(13) 0.0228(5) Uani d . 1
C C14 0.6281(2) 0.47723(11) 0.75930(14) 0.0271(5) Uani d . 1
H H14A 0.6657 0.4795 0.8121 0.033 Uiso calc R 1
C C15 0.6028(2) 0.52896(11) 0.71702(15) 0.0317(6) Uani d . 1
H H15A 0.6210 0.5662 0.7412 0.038 Uiso calc R 1
C C16 0.5509(3) 0.52626(12) 0.63960(15) 0.0359(6) Uani d . 1
H H16A 0.5335 0.5615 0.6105 0.043 Uiso calc R 1
C C17 0.5247(3) 0.47197(12) 0.60522(15) 0.0351(6) Uani d . 1
H H17A 0.4895 0.4698 0.5521 0.042 Uiso calc R 1
C C18 0.5493(2) 0.42024(11) 0.64772(13) 0.0269(5) Uani d . 1
H H18A 0.5316 0.3831 0.6231 0.032 Uiso calc R 1
C C19 0.7815(2) 0.36978(10) 0.81091(12) 0.0226(5) Uani d . 1
C C20 0.8833(2) 0.36785(11) 0.76339(14) 0.0277(5) Uani d . 1
H H20A 0.8595 0.3640 0.7092 0.033 Uiso calc R 1
C C21 1.0189(3) 0.37151(12) 0.79374(16) 0.0369(6) Uani d . 1
H H21A 1.0875 0.3692 0.7605 0.044 Uiso calc R 1
C C22 1.0544(3) 0.37847(13) 0.87202(16) 0.0413(7) Uani d . 1
H H22A 1.1475 0.3803 0.8931 0.050 Uiso calc R 1
C C23 0.9545(3) 0.38270(13) 0.91973(15) 0.0416(7) Uani d . 1
H H23A 0.9789 0.3887 0.9736 0.050 Uiso calc R 1
C C24 0.8187(3) 0.37825(12) 0.88975(14) 0.0327(6) Uani d . 1
H H24A 0.7506 0.3810 0.9232 0.039 Uiso calc R 1
C C25 0.6301(2) 0.13826(10) 0.82401(12) 0.0218(5) Uani d . 1
C C26 0.6359(2) 0.13716(11) 0.90486(12) 0.0247(5) Uani d . 1
H H26A 0.5695 0.1161 0.9285 0.030 Uiso calc R 1
C C27 0.7383(2) 0.16684(11) 0.94924(13) 0.0290(6) Uani d . 1
H H27A 0.7421 0.1668 1.0039 0.035 Uiso calc R 1
C C28 0.8367(2) 0.19697(11) 0.91444(14) 0.0295(6) Uani d . 1
H H28A 0.9091 0.2170 0.9446 0.035 Uiso calc R 1
C C29 0.8263(2) 0.19690(11) 0.83554(13) 0.0263(5) Uani d . 1
H H29A 0.8938 0.2171 0.8116 0.032 Uiso calc R 1
C C30 0.4072(2) 0.08126(11) 0.79455(12) 0.0227(5) Uani d . 1
C C31 0.3339(2) 0.12535(11) 0.84251(13) 0.0244(5) Uani d . 1
C C32 0.3114(2) 0.18246(11) 0.81394(14) 0.0301(6) Uani d . 1
H H32A 0.3432 0.1930 0.7667 0.036 Uiso calc R 1
C C33 0.2440(3) 0.22403(12) 0.85273(15) 0.0336(6) Uani d . 1
H H33A 0.2278 0.2624 0.8315 0.040 Uiso calc R 1
C C34 0.2000(2) 0.20986(12) 0.92262(15) 0.0342(6) Uani d . 1
H H34A 0.1549 0.2385 0.9500 0.041 Uiso calc R 1
C C35 0.2227(2) 0.15351(12) 0.95189(14) 0.0343(6) Uani d . 1
H H35A 0.1927 0.1434 0.9997 0.041 Uiso calc R 1
C C36 0.2886(2) 0.11150(12) 0.91248(13) 0.0287(5) Uani d . 1
H H36A 0.3029 0.0729 0.9334 0.034 Uiso calc R 1
C C37 0.4344(2) 0.02124(11) 0.83545(12) 0.0233(5) Uani d . 1
C C38 0.3239(2) -0.01469(11) 0.84641(13) 0.0273(5) Uani d . 1
H H38A 0.2345 -0.0023 0.8272 0.033 Uiso calc R 1
C C39 0.3430(3) -0.06814(11) 0.88491(13) 0.0299(6) Uani d . 1
H H39A 0.2666 -0.0915 0.8933 0.036 Uiso calc R 1
C C40 0.4729(3) -0.08767(11) 0.91121(13) 0.0300(6) Uani d . 1
H H40A 0.4862 -0.1246 0.9371 0.036 Uiso calc R 1
C C41 0.5831(2) -0.05303(11) 0.89949(13) 0.0288(6) Uani d . 1
H H41A 0.6725 -0.0661 0.9177 0.035 Uiso calc R 1
C C42 0.5640(2) 0.00078(11) 0.86119(12) 0.0256(5) Uani d . 1
H H42A 0.6407 0.0238 0.8525 0.031 Uiso calc R 1
C C43 0.3218(2) 0.06899(10) 0.71549(13) 0.0249(5) Uani d . 1
C C44 0.3816(2) 0.03749(11) 0.65995(13) 0.0292(6) Uani d . 1
H H44A 0.4713 0.0225 0.6721 0.035 Uiso calc R 1
C C45 0.3111(3) 0.02787(12) 0.58710(14) 0.0336(6) Uani d . 1
H H45A 0.3538 0.0077 0.5490 0.040 Uiso calc R 1
C C46 0.1783(3) 0.04760(12) 0.56981(15) 0.0355(6) Uani d . 1
H H46A 0.1304 0.0415 0.5197 0.043 Uiso calc R 1
C C47 0.1165(3) 0.07601(12) 0.62565(15) 0.0357(6) Uani d . 1
H H47A 0.0244 0.0882 0.6146 0.043 Uiso calc R 1
C C48 0.1876(2) 0.08709(11) 0.69828(14) 0.0293(6) Uani d . 1
H H48A 0.1441 0.1071 0.7362 0.035 Uiso calc R 1

loop_
_atom_site_aniso_label
_atom_site_aniso_U_11
_atom_site_aniso_U_22
_atom_site_aniso_U_33
_atom_site_aniso_U_12
_atom_site_aniso_U_13
_atom_site_aniso_U_23
Co1 0.02553(18) 0.02205(19) 0.02354(17) -0.00188(14) 0.00817(12) -0.00120(13)
Cl1 0.0348(3) 0.0258(3) 0.0285(3) -0.0020(3) 0.0083(2) -0.0045(2)
Cl2 0.0391(4) 0.0352(4) 0.0436(4) -0.0125(3) 0.0234(3) -0.0099(3)
N1 0.0285(10) 0.0217(11) 0.0206(9) -0.0029(9) 0.0036(8) 0.0002(8)
N2 0.0198(9) 0.0210(10) 0.0264(10) 0.0012(8) 0.0050(7) -0.0023(8)
N3 0.0194(10) 0.0207(10) 0.0261(10) 0.0009(8) 0.0058(8) 0.0000(8)
N4 0.0242(10) 0.0261(11) 0.0199(9) -0.0066(9) 0.0060(7) 0.0010(8)
C1 0.0281(12) 0.0202(13) 0.0194(11) -0.0012(10) 0.0039(9) 0.0042(9)
C2 0.0266(12) 0.0219(13) 0.0247(12) 0.0005(10) 0.0031(9) 0.0051(10)
C3 0.0243(12) 0.0287(14) 0.0290(12) 0.0010(11) 0.0009(9) 0.0091(11)
C4 0.0304(13) 0.0282(14) 0.0300(13) -0.0070(11) -0.0038(10) 0.0055(11)
C5 0.0347(14) 0.0241(13) 0.0238(12) -0.0043(11) -0.0001(10) -0.0003(10)
C6 0.0228(11) 0.0176(12) 0.0228(11) -0.0006(10) 0.0052(9) -0.0012(9)
C7 0.0199(11) 0.0220(13) 0.0226(11) -0.0014(10) 0.0037(8) 0.0005(9)
C8 0.0217(12) 0.0223(13) 0.0271(12) -0.0010(10) 0.0031(9) 0.0022(10)
C9 0.0201(12) 0.0285(14) 0.0309(12) 0.0003(10) 0.0063(9) -0.0047(11)
C10 0.0245(12) 0.0329(14) 0.0239(12) -0.0059(11) 0.0072(9) -0.0019(11)
C11 0.0298(13) 0.0269(14) 0.0276(12) -0.0044(11) 0.0053(10) 0.0065(10)
C12 0.0278(12) 0.0206(13) 0.0281(12) 0.0014(10) 0.0078(9) 0.0003(10)
C13 0.0170(11) 0.0248(13) 0.0285(12) 0.0002(10) 0.0101(9) 0.0045(10)
C14 0.0286(12) 0.0238(13) 0.0299(12) -0.0011(11) 0.0080(10) 0.0002(10)
C15 0.0275(13) 0.0215(13) 0.0488(16) -0.0002(11) 0.0149(11) 0.0049(12)
C16 0.0308(13) 0.0315(16) 0.0469(16) 0.0043(12) 0.0104(11) 0.0179(13)
C17 0.0326(14) 0.0395(17) 0.0331(14) -0.0029(12) 0.0038(11) 0.0125(12)
C18 0.0263(12) 0.0259(14) 0.0297(13) -0.0044(11) 0.0079(10) 0.0038(10)
C19 0.0236(12) 0.0160(12) 0.0283(12) -0.0011(9) 0.0038(9) 0.0019(10)
C20 0.0271(13) 0.0253(14) 0.0317(13) -0.0030(11) 0.0074(10) -0.0016(11)
C21 0.0251(13) 0.0341(16) 0.0533(17) -0.0032(12) 0.0115(11) -0.0071(13)
C22 0.0251(13) 0.0406(17) 0.0555(18) -0.0045(12) -0.0055(12) 0.0026(14)
C23 0.0384(16) 0.0490(18) 0.0339(14) -0.0097(14) -0.0085(12) 0.0043(13)
C24 0.0311(13) 0.0382(16) 0.0286(13) -0.0050(12) 0.0033(10) 0.0008(11)
C25 0.0209(11) 0.0195(12) 0.0256(11) 0.0012(10) 0.0050(9) 0.0005(10)
C26 0.0229(12) 0.0256(13) 0.0263(12) -0.0004(10) 0.0056(9) 0.0016(10)
C27 0.0317(13) 0.0321(14) 0.0233(12) 0.0031(11) 0.0035(10) -0.0009(10)
C28 0.0236(12) 0.0322(15) 0.0321(13) -0.0051(11) 0.0008(10) -0.0033(11)
C29 0.0208(12) 0.0274(14) 0.0311(13) -0.0016(10) 0.0047(9) -0.0013(10)
C30 0.0208(11) 0.0232(13) 0.0246(12) -0.0026(10) 0.0043(9) 0.0036(10)
C31 0.0202(11) 0.0252(13) 0.0276(12) -0.0043(10) 0.0025(9) 0.0000(10)
C32 0.0304(13) 0.0278(14) 0.0327(13) -0.0023(11) 0.0064(10) 0.0047(11)
C33 0.0327(14) 0.0254(14) 0.0427(15) 0.0015(11) 0.0052(11) 0.0016(12)
C34 0.0272(13) 0.0326(15) 0.0445(15) 0.0012(12) 0.0110(11) -0.0076(12)
C35 0.0302(13) 0.0394(16) 0.0358(14) -0.0005(12) 0.0137(11) 0.0008(12)
C36 0.0280(13) 0.0287(14) 0.0302(13) 0.0004(11) 0.0069(10) 0.0036(11)
C37 0.0259(12) 0.0233(13) 0.0210(11) -0.0007(10) 0.0049(9) 0.0014(10)
C38 0.0258(12) 0.0272(14) 0.0291(12) -0.0036(11) 0.0039(9) 0.0043(10)
C39 0.0326(14) 0.0269(14) 0.0315(13) -0.0056(11) 0.0085(10) 0.0045(11)
C40 0.0393(14) 0.0241(13) 0.0275(12) 0.0032(11) 0.0076(10) 0.0055(10)
C41 0.0295(13) 0.0308(14) 0.0266(12) 0.0052(11) 0.0051(10) 0.0037(11)
C42 0.0275(13) 0.0261(13) 0.0244(12) -0.0016(11) 0.0082(9) -0.0001(10)
C43 0.0271(12) 0.0211(13) 0.0262(12) -0.0072(10) 0.0026(9) 0.0058(10)
C44 0.0298(13) 0.0253(14) 0.0323(13) -0.0034(11) 0.0030(10) -0.0002(11)
C45 0.0430(15) 0.0284(15) 0.0290(13) -0.0050(12) 0.0033(11) -0.0007(11)
C46 0.0406(15) 0.0318(15) 0.0313(14) -0.0101(12) -0.0067(11) 0.0043(12)
C47 0.0299(13) 0.0343(16) 0.0405(15) -0.0043(12) -0.0046(11) 0.0064(12)
C48 0.0270(13) 0.0266(14) 0.0342(13) -0.0024(11) 0.0035(10) 0.0038(11)

loop_
_atom_type_symbol
_atom_type_description
_atom_type_scat_dispersion_real
_atom_type_scat_dispersion_imag
_atom_type_scat_source
C C 0.0033 0.0016 'International Tables Vol C Tables 4.2.6.8 and 6.1.1.4'
H H 0.0000 0.0000 'International Tables Vol C Tables 4.2.6.8 and 6.1.1.4'
N N 0.0061 0.0033 'International Tables Vol C Tables 4.2.6.8 and 6.1.1.4'
Cl Cl 0.1484 0.1585 'International Tables Vol C Tables 4.2.6.8 and 6.1.1.4'
Co Co 0.3494 0.9721 'International Tables Vol C Tables 4.2.6.8 and 6.1.1.4'

loop_
_geom_angle_atom_site_label_1
_geom_angle_atom_site_label_2
_geom_angle_atom_site_label_3
_geom_angle
_geom_angle_publ_flag
Cl1 Co1 Cl2 114.53(3) yes
Cl1 Co1 N1 110.26(6) yes
Cl1 Co1 N3 109.41(6) yes
Cl2 Co1 N1 110.63(6) yes
Cl2 Co1 N3 109.08(6) yes
N1 Co1 N3 102.21(8) yes
C5 N1 C1 118.6(2) ?
C5 N1 Co1 117.71(16) ?
C1 N1 Co1 122.66(14) ?
C1 N2 C6 127.61(19) ?
C1 N2 H2A 116.2 ?
C6 N2 H2A 116.2 ?
C29 N3 C25 118.62(19) ?
C29 N3 Co1 117.36(16) ?
C25 N3 Co1 123.53(14) ?
C25 N4 C30 127.44(18) ?
C25 N4 H4A 116.3 ?
C30 N4 H4A 116.3 ?
N2 C1 N1 116.0(2) ?
N2 C1 C2 124.0(2) ?
N1 C1 C2 120.0(2) ?
C3 C2 C1 119.7(2) ?
C3 C2 H2B 120.2 ?
C1 C2 H2B 120.2 ?
C2 C3 C4 119.9(2) ?
C2 C3 H3A 120.0 ?
C4 C3 H3A 120.0 ?
C5 C4 C3 118.1(2) ?
C5 C4 H4B 120.9 ?
C3 C4 H4B 120.9 ?
N1 C5 C4 123.5(2) ?
N1 C5 H5A 118.2 ?
C4 C5 H5A 118.2 ?
N2 C6 C7 109.40(18) ?
N2 C6 C13 111.44(17) ?
C7 C6 C13 114.50(18) ?
N2 C6 C19 105.92(18) ?
C7 C6 C19 108.13(17) ?
C13 C6 C19 107.02(18) ?
C8 C7 C12 118.5(2) ?
C8 C7 C6 123.8(2) ?
C12 C7 C6 117.2(2) ?
C7 C8 C9 120.2(2) ?
C7 C8 H8A 119.9 ?
C9 C8 H8A 119.9 ?
C10 C9 C8 120.8(2) ?
C10 C9 H9A 119.6 ?
C8 C9 H9A 119.6 ?
C9 C10 C11 119.2(2) ?
C9 C10 H10A 120.4 ?
C11 C10 H10A 120.4 ?
C12 C11 C10 120.3(2) ?
C12 C11 H11A 119.9 ?
C10 C11 H11A 119.9 ?
C11 C12 C7 120.9(2) ?
C11 C12 H12A 119.5 ?
C7 C12 H12A 119.5 ?
C18 C13 C14 117.9(2) ?
C18 C13 C6 122.3(2) ?
C14 C13 C6 119.65(19) ?
C15 C14 C13 121.1(2) ?
C15 C14 H14A 119.4 ?
C13 C14 H14A 119.4 ?
C16 C15 C14 120.1(2) ?
C16 C15 H15A 120.0 ?
C14 C15 H15A 120.0 ?
C17 C16 C15 119.4(2) ?
C17 C16 H16A 120.3 ?
C15 C16 H16A 120.3 ?
C16 C17 C18 120.5(2) ?
C16 C17 H17A 119.8 ?
C18 C17 H17A 119.8 ?
C13 C18 C17 121.0(2) ?
C13 C18 H18A 119.5 ?
C17 C18 H18A 119.5 ?
C20 C19 C24 118.3(2) ?
C20 C19 C6 119.04(19) ?
C24 C19 C6 122.6(2) ?
C21 C20 C19 121.0(2) ?
C21 C20 H20A 119.5 ?
C19 C20 H20A 119.5 ?
C22 C21 C20 120.0(2) ?
C22 C21 H21A 120.0 ?
C20 C21 H21A 120.0 ?
C21 C22 C23 119.7(2) ?
C21 C22 H22A 120.1 ?
C23 C22 H22A 120.1 ?
C22 C23 C24 120.5(2) ?
C22 C23 H23A 119.8 ?
C24 C23 H23A 119.8 ?
C23 C24 C19 120.4(2) ?
C23 C24 H24A 119.8 ?
C19 C24 H24A 119.8 ?
N4 C25 N3 116.01(19) ?
N4 C25 C26 123.6(2) ?
N3 C25 C26 120.4(2) ?
C27 C26 C25 119.4(2) ?
C27 C26 H26A 120.3 ?
C25 C26 H26A 120.3 ?
C26 C27 C28 120.2(2) ?
C26 C27 H27A 119.9 ?
C28 C27 H27A 119.9 ?
C29 C28 C27 118.2(2) ?
C29 C28 H28A 120.9 ?
C27 C28 H28A 120.9 ?
N3 C29 C28 123.2(2) ?
N3 C29 H29A 118.4 ?
C28 C29 H29A 118.4 ?
N4 C30 C37 111.81(18) ?
N4 C30 C31 108.93(18) ?
C37 C30 C31 112.61(18) ?
N4 C30 C43 104.97(17) ?
C37 C30 C43 107.35(18) ?
C31 C30 C43 110.90(18) ?
C36 C31 C32 118.0(2) ?
C36 C31 C30 124.0(2) ?
C32 C31 C30 118.0(2) ?
C33 C32 C31 121.4(2) ?
C33 C32 H32A 119.3 ?
C31 C32 H32A 119.3 ?
C32 C33 C34 120.1(2) ?
C32 C33 H33A 119.9 ?
C34 C33 H33A 119.9 ?
C35 C34 C33 119.0(2) ?
C35 C34 H34A 120.5 ?
C33 C34 H34A 120.5 ?
C34 C35 C36 120.9(2) ?
C34 C35 H35A 119.5 ?
C36 C35 H35A 119.5 ?
C35 C36 C31 120.5(2) ?
C35 C36 H36A 119.7 ?
C31 C36 H36A 119.7 ?
C42 C37 C38 118.2(2) ?
C42 C37 C30 123.0(2) ?
C38 C37 C30 118.8(2) ?
C39 C38 C37 120.9(2) ?
C39 C38 H38A 119.6 ?
C37 C38 H38A 119.6 ?
C40 C39 C38 120.2(2) ?
C40 C39 H39A 119.9 ?
C38 C39 H39A 119.9 ?
C41 C40 C39 119.4(2) ?
C41 C40 H40A 120.3 ?
C39 C40 H40A 120.3 ?
C40 C41 C42 120.4(2) ?
C40 C41 H41A 119.8 ?
C42 C41 H41A 119.8 ?
C37 C42 C41 120.8(2) ?
C37 C42 H42A 119.6 ?
C41 C42 H42A 119.6 ?
C48 C43 C44 118.8(2) ?
C48 C43 C30 122.7(2) ?
C44 C43 C30 118.5(2) ?
C45 C44 C43 120.5(2) ?
C45 C44 H44A 119.8 ?
C43 C44 H44A 119.8 ?
C46 C45 C44 120.2(2) ?
C46 C45 H45A 119.9 ?
C44 C45 H45A 119.9 ?
C47 C46 C45 119.6(2) ?
C47 C46 H46A 120.2 ?
C45 C46 H46A 120.2 ?
C46 C47 C48 120.6(2) ?
C46 C47 H47A 119.7 ?
C48 C47 H47A 119.7 ?
C43 C48 C47 120.3(2) ?
C43 C48 H48A 119.9 ?
C47 C48 H48A 119.9 ?

loop_
_geom_bond_atom_site_label_1
_geom_bond_atom_site_label_2
_geom_bond_distance
_geom_bond_publ_flag
Co1 Cl1 2.2415(8) yes
Co1 Cl2 2.2394(8) yes
Co1 N1 2.054(2) yes
Co1 N3 2.0510(18) yes
N1 C5 1.357(3) ?
N1 C1 1.362(3) ?
N2 C1 1.360(3) ?
N2 C6 1.478(3) ?
N2 H2A 0.880 ?
N3 C29 1.357(3) ?
N3 C25 1.367(3) ?
N4 C25 1.362(3) ?
N4 C30 1.486(3) ?
N4 H4A 0.880 ?
C1 C2 1.414(3) ?
C2 C3 1.370(3) ?
C2 H2B 0.950 ?
C3 C4 1.392(4) ?
C3 H3A 0.950 ?
C4 C5 1.367(4) ?
C4 H4B 0.950 ?
C5 H5A 0.950 ?
C6 C7 1.543(3) ?
C6 C13 1.546(3) ?
C6 C19 1.548(3) ?
C7 C8 1.389(3) ?
C7 C12 1.397(3) ?
C8 C9 1.393(3) ?
C8 H8A 0.950 ?
C9 C10 1.380(4) ?
C9 H9A 0.950 ?
C10 C11 1.388(4) ?
C10 H10A 0.950 ?
C11 C12 1.381(3) ?
C11 H11A 0.950 ?
C12 H12A 0.950 ?
C13 C18 1.388(3) ?
C13 C14 1.393(3) ?
C14 C15 1.389(3) ?
C14 H14A 0.950 ?
C15 C16 1.385(4) ?
C15 H15A 0.950 ?
C16 C17 1.377(4) ?
C16 H16A 0.950 ?
C17 C18 1.390(4) ?
C17 H17A 0.950 ?
C18 H18A 0.950 ?
C19 C20 1.387(3) ?
C19 C24 1.392(3) ?
C20 C21 1.384(3) ?
C20 H20A 0.950 ?
C21 C22 1.376(4) ?
C21 H21A 0.950 ?
C22 C23 1.378(4) ?
C22 H22A 0.950 ?
C23 C24 1.385(4) ?
C23 H23A 0.950 ?
C24 H24A 0.950 ?
C25 C26 1.406(3) ?
C26 C27 1.372(3) ?
C26 H26A 0.950 ?
C27 C28 1.392(4) ?
C27 H27A 0.950 ?
C28 C29 1.368(3) ?
C28 H28A 0.950 ?
C29 H29A 0.950 ?
C30 C37 1.542(3) ?
C30 C31 1.543(3) ?
C30 C43 1.550(3) ?
C31 C36 1.391(3) ?
C31 C32 1.392(3) ?
C32 C33 1.381(4) ?
C32 H32A 0.950 ?
C33 C34 1.385(4) ?
C33 H33A 0.950 ?
C34 C35 1.381(4) ?
C34 H34A 0.950 ?
C35 C36 1.385(4) ?
C35 H35A 0.950 ?
C36 H36A 0.950 ?
C37 C42 1.386(3) ?
C37 C38 1.398(3) ?
C38 C39 1.385(3) ?
C38 H38A 0.950 ?
C39 C40 1.384(3) ?
C39 H39A 0.950 ?
C40 C41 1.381(4) ?
C40 H40A 0.950 ?
C41 C42 1.390(3) ?
C41 H41A 0.950 ?
C42 H42A 0.950 ?
C43 C48 1.388(3) ?
C43 C44 1.396(3) ?
C44 C45 1.388(3) ?
C44 H44A 0.950 ?
C45 C46 1.387(4) ?
C45 H45A 0.950 ?
C46 C47 1.376(4) ?
C46 H46A 0.950 ?
C47 C48 1.393(3) ?
C47 H47A 0.950 ?
C48 H48A 0.950 ?
